data_2102614
loop_
_publ_author_name
'Riccardo Bianchi'
'Alessandra Forni'
'Tullio Pilati'

_publ_section_title
; Experimental Electron Density Study of the Supramolecular
Aggregation between 4,4'-dipyridyl-N,N'-dioxide and
1,4-diiodotetrafluorobenzene at 90K
;
_journal_date_accepted 2004-06-14
_journal_date_recd_electronic 2004-02-12
_journal_issue 4
_journal_name_full 'Acta Crystallographica, Section B'
_journal_page_first 559
_journal_page_last 568
_journal_paper_category FA
_journal_paper_doi 10.1107/S0108768104014557
_journal_volume 60
_journal_year 2004
_chemical_formula_moiety '(C10 H8 N2 O2), (C6 I2 F4)'
_chemical_formula_sum 'C16 H8 F4 I2 N2 O2'
_chemical_formula_weight 590.04
_chemical_name_systematic
;
bi-(4-pyridyl-N-oxide).1,4-diiodo-2,3,5,6-tetrafluorobenzene
;
_space_group_IT_number 2
_symmetry_cell_setting triclinic
_symmetry_space_group_name_Hall '-P 1'
_symmetry_space_group_name_H-M 'P -1'
_atom_sites_solution_hydrogens geom
_atom_sites_solution_primary direct
_atom_sites_solution_secondary difmap
_audit_creation_method SHELXL-97
_cell_angle_alpha 101.180(5)
_cell_angle_beta 98.946(5)
_cell_angle_gamma 102.349(5)
_cell_formula_units_Z 1
_cell_length_a 4.2279(10)
_cell_length_b 8.009(2)
_cell_length_c 13.569(3)
_cell_measurement_reflns_used 8425
_cell_measurement_temperature 90(2)
_cell_measurement_theta_max 59.47
_cell_measurement_theta_min 2.76
_cell_volume 430.91(18)
_computing_cell_refinement 'Bruker SAINT'
_computing_data_collection 'Bruker SMART'
_computing_data_reduction 'Bruker SAINT'
_computing_molecular_graphics 'ORTEP III ( Burnett&Johnson, 1996)'
_computing_publication_material 'PARST (Nardelli, 1995)'
_computing_structure_refinement
;
VALRAY (Stewart & Spackman, 1983; Stewart, Spackman & Flensburg, 2001)
;
_computing_structure_solution 'SIR-92, (Altomare et al., 1994)'
_diffrn_ambient_temperature 90(2)
_diffrn_measured_fraction_theta_full 0.962
_diffrn_measured_fraction_theta_max 0.962
_diffrn_measurement_device_type 'Bruker APEX CCD area detector'
_diffrn_measurement_method '\w and \f scans'
_diffrn_radiation_monochromator graphite
_diffrn_radiation_source 'fine-focus sealed tube'
_diffrn_radiation_type MoK\a
_diffrn_radiation_wavelength 0.71073
_diffrn_reflns_av_R_equivalents 0.0274
_diffrn_reflns_av_sigmaI/netI 0.0271
_diffrn_reflns_limit_h_max 9
_diffrn_reflns_limit_h_min -8
_diffrn_reflns_limit_k_max 19
_diffrn_reflns_limit_k_min -19
_diffrn_reflns_limit_l_max 32
_diffrn_reflns_limit_l_min -33
_diffrn_reflns_number 53777
_diffrn_reflns_theta_full 60.09
_diffrn_reflns_theta_max 60.09
_diffrn_reflns_theta_min 2.68
_diffrn_standards_decay_% 0.00
_exptl_absorpt_coefficient_mu 3.704
_exptl_absorpt_correction_T_max 1.000
_exptl_absorpt_correction_T_min 0.819
_exptl_absorpt_correction_type multi-scan
_exptl_absorpt_process_details 'SADABS, Bruker, 1997'
_exptl_crystal_colour colourless
_exptl_crystal_density_diffrn 2.274
_exptl_crystal_density_method 'not measured'
_exptl_crystal_description prism
_exptl_crystal_F_000 276
_exptl_crystal_size_max 0.30
_exptl_crystal_size_mid 0.11
_exptl_crystal_size_min 0.04
_refine_diff_density_max 0.22
_refine_diff_density_min -0.49
_refine_ls_extinction_method none
_refine_ls_goodness_of_fit_ref 1.014
_refine_ls_hydrogen_treatment refall
_refine_ls_matrix_type full
_refine_ls_number_parameters 387
_refine_ls_number_reflns 12579
_refine_ls_number_restraints 0
_refine_ls_restrained_S_all 1.014
_refine_ls_R_factor_all 0.0272
_refine_ls_shift/su_max 0.001
_refine_ls_shift/su_mean 0.000
_refine_ls_structure_factor_coef Fsqd
_refine_ls_weighting_details w=1/[\s^2^(Fo^2^)]
_refine_ls_weighting_scheme calc
_refine_ls_wR_factor_ref 0.0504
_reflns_number_gt 12122
_reflns_number_total 12612
_reflns_threshold_expression >0
_cod_data_source_file bs5005.cif
_cod_depositor_comments
;
The following automatic conversions were performed:
'_symmetry_cell_setting' value 'Triclinic' changed to 'triclinic'
according to '/home/saulius/struct/CIF-dictionaries/cif_core.dic'
dictionary named 'cif_core.dic' version 2.4.1 from 2010-06-29.

Automatic conversion script
Id: cif_fix_enum 1527 2010-12-29 10:47:43Z saulius 
;
_cod_original_sg_symbol_H-M P-1
_cod_database_code 2102614

loop_
_symmetry_equiv_pos_as_xyz
'x, y, z'
'-x, -y, -z'

loop_
_atom_site_label
_atom_site_fract_x
_atom_site_fract_y
_atom_site_fract_z
_atom_site_U_iso_or_equiv
_atom_site_adp_type
_atom_site_calc_flag
_atom_site_occupancy
_atom_site_type_symbol
I 0.61751(7) 0.30261(5) 0.19332(2) 0.01490(6) Uani d 1 I
C6 0.2567(2) 0.12134(13) 0.07682(7) 0.01395(16) Uani d 1 C
C7 0.1769(3) 0.15072(15) -0.02026(8) 0.01618(19) Uani d 1 C
C8 -0.0747(3) 0.03179(14) -0.09519(7) 0.01561(18) Uani d 1 C
F1 0.336(2) 0.2961(10) -0.0437(5) 0.0268(4) Uani d 1 F
F2 -0.138(2) 0.0672(10) -0.1879(4) 0.0241(3) Uani d 1 F
O 1.0343(3) 0.51013(15) 0.36844(8) 0.01676(18) Uani d 1 O
N 1.2965(2) 0.64053(11) 0.40300(7) 0.01241(14) Uani d 1 N
C1 1.4311(2) 0.73095(13) 0.33832(7) 0.01401(16) Uani d 1 C
C2 1.7050(2) 0.87171(13) 0.37509(7) 0.01398(16) Uani d 1 C
C3 1.8552(2) 0.92422(11) 0.47969(7) 0.01168(14) Uani d 1 C
C4 1.7114(2) 0.82543(12) 0.54328(7) 0.01274(15) Uani d 1 C
C5 1.4344(2) 0.68731(12) 0.50483(7) 0.01327(15) Uani d 1 C
H1 1.300(9) 0.678(5) 0.256(3) 0.020(9) Uiso d 1 H
H2 1.795(7) 0.936(4) 0.322(2) 0.034(9) Uiso d 1 H
H4 1.782(8) 0.849(4) 0.626(3) 0.041(10) Uiso d 1 H
H5 1.305(7) 0.613(4) 0.550(2) 0.031(10) Uiso d 1 H

loop_
_atom_site_aniso_label
_atom_site_aniso_U_11
_atom_site_aniso_U_22
_atom_site_aniso_U_33
_atom_site_aniso_U_12
_atom_site_aniso_U_13
_atom_site_aniso_U_23
I 0.01292(10) 0.01735(11) 0.01443(10) 0.00143(8) 0.00086(8) -0.00107(9)
C6 0.0148(3) 0.0154(3) 0.0116(3) 0.0016(2) 0.0012(2) 0.0014(2)
C7 0.0198(4) 0.0165(3) 0.0123(3) -0.0013(3) 0.0007(2) 0.0031(2)
C8 0.0191(3) 0.0167(3) 0.0110(3) 0.0007(3) 0.0004(2) 0.0029(2)
F1 0.0370(8) 0.0227(5) 0.0207(5) -0.0093(5) 0.0004(5) 0.0079(4)
F2 0.0340(6) 0.0249(5) 0.0136(3) -0.0016(5) -0.0029(4) 0.0068(3)
O 0.0166(3) 0.0175(3) 0.0162(3) -0.0052(3) -0.0008(2) 0.0023(3)
N 0.0123(2) 0.0123(2) 0.0127(2) -0.0003(2) 0.0005(2) 0.0021(2)
C1 0.0145(3) 0.0158(3) 0.0117(3) -0.0013(2) -0.0005(2) 0.0028(2)
C2 0.0147(3) 0.0152(3) 0.0120(3) -0.0009(2) 0.0009(2) 0.0032(2)
C3 0.0110(2) 0.0118(2) 0.0123(2) 0.0006(2) 0.0011(2) 0.0023(2)
C4 0.0132(3) 0.0131(3) 0.0119(3) -0.0009(2) 0.0003(2) 0.0025(2)
C5 0.0135(3) 0.0136(3) 0.0127(3) -0.0006(2) 0.0015(2) 0.0032(2)

loop_
_atom_type_symbol
_atom_type_description
_atom_type_scat_dispersion_real
_atom_type_scat_dispersion_imag
_atom_type_scat_source
C C 0.0033 0.0016 'International Tables Vol C Tables 4.2.6.8 and 6.1.1.4'
H H 0.0000 0.0000 'International Tables Vol C Tables 4.2.6.8 and 6.1.1.4'
N N 0.0061 0.0033 'International Tables Vol C Tables 4.2.6.8 and 6.1.1.4'
O O 0.0106 0.0060 'International Tables Vol C Tables 4.2.6.8 and 6.1.1.4'
F F 0.0171 0.0103 'International Tables Vol C Tables 4.2.6.8 and 6.1.1.4'
I I -0.4742 1.8119 'International Tables Vol C Tables 4.2.6.8 and 6.1.1.4'

loop_
_geom_angle_atom_site_label_1
_geom_angle_atom_site_label_2
_geom_angle_atom_site_label_3
_geom_angle_site_symmetry_1
_geom_angle_site_symmetry_3
_geom_angle
C7 C6 C8 . 2 117.05(8)
C7 C6 I . . 122.06(7)
C8 C6 I 2 . 120.83(7)
F1 C7 C6 . . 120.8(3)
F1 C7 C8 . . 118.2(4)
C6 C7 C8 . . 121.00(10)
F2 C8 C7 . . 118.1(3)
F2 C8 C6 . 2 119.9(3)
C7 C8 C6 . 2 121.95(9)
O N C1 . . 120.56(10)
O N C5 . . 119.57(9)
C1 N C5 . . 119.87(9)
N C1 C2 . . 120.69(10)
N C1 H1 . . 113(2)
C2 C1 H1 . . 126(2)
C1 C2 C3 . . 121.25(9)
C1 C2 H2 . . 117(2)
C3 C2 H2 . . 121(2)
C4 C3 C2 . . 116.09(8)
C4 C3 C3 . 2_976 122.03(9)
C2 C3 C3 . 2_976 121.87(11)
C5 C4 C3 . . 121.47(9)
C5 C4 H4 . . 111(2)
C3 C4 H4 . . 127(2)
N C5 C4 . . 120.61(9)
N C5 H5 . . 115(2)
C4 C5 H5 . . 125(2)

loop_
_geom_bond_atom_site_label_1
_geom_bond_atom_site_label_2
_geom_bond_site_symmetry_2
_geom_bond_distance
I C6 . 2.0848(9)
C6 C7 . 1.3858(15)
C6 C8 2 1.3903(15)
C7 F1 . 1.336(8)
C7 C8 . 1.3883(13)
C8 F2 . 1.342(6)
C8 C6 2 1.390(2)
O N . 1.3010(12)
N C1 . 1.3579(15)
N C5 . 1.3582(13)
C1 C2 . 1.3800(12)
C1 H1 . 1.12(4)
C2 C3 . 1.4031(13)
C2 H2 . 1.03(4)
C3 C4 . 1.4007(14)
C3 C3 2_976 1.4737(11)
C4 C5 . 1.3783(12)
C4 H4 . 1.08(3)
C5 H5 . 1.07(4)
